data_7202378
loop_
_publ_author_name
'Harada, Jun'
'Harakawa, Mayuko'
'Ogawa, Keiichiro'

_publ_section_title
;
 Conformational change of all-trans-1,6-diphenyl-1,3,5-hexatriene in
 two crystalline forms
;
_journal_issue 12
_journal_name_full CrystEngComm
_journal_page_first 1777
_journal_paper_doi 10.1039/b811220g
_journal_volume 10
_journal_year 2008
_chemical_formula_sum 'C18 H16'
_chemical_formula_weight 232.31
_chemical_melting_point 469.35
_chemical_name_systematic
;
E,E,E-1,6-diphenyl-1,3,5-hexatriene
;
_space_group_IT_number 14
_symmetry_cell_setting monoclinic
_symmetry_space_group_name_Hall '-P 2ybc'
_symmetry_space_group_name_H-M 'P 1 21/c 1'
_atom_sites_solution_hydrogens difmap
_atom_sites_solution_primary direct
_audit_creation_method SHELXL-97
_cell_angle_alpha 90.00
_cell_angle_beta 96.822(4)
_cell_angle_gamma 90.00
_cell_formula_units_Z 2
_cell_length_a 14.566(3)
_cell_length_b 7.4368(14)
_cell_length_c 6.2542(12)
_cell_measurement_reflns_used 2159
_cell_measurement_temperature 300
_cell_measurement_theta_max 25.7
_cell_measurement_theta_min 2.7
_cell_volume 672.7(2)
_computing_cell_refinement 'SAINT (Bruker, 1998)'
_computing_data_collection 'SMART (Bruker, 1998)'
_computing_data_reduction SAINT
_computing_molecular_graphics 'SHELXTL (Sheldrick, 2008)'
_computing_publication_material SHELXTL
_computing_structure_refinement 'SHELXL-97 (Sheldrick, 2008)'
_computing_structure_solution 'SHELXS-97 (Sheldrick, 2008)'
_diffrn_ambient_temperature 300
_diffrn_detector_area_resol_mean 8.192
_diffrn_measured_fraction_theta_full 0.999
_diffrn_measured_fraction_theta_max 0.999
_diffrn_measurement_device_type 'Bruker SMART 1000 CCD diffractometer'
_diffrn_measurement_method \w_scan
_diffrn_radiation_monochromator graphite
_diffrn_radiation_source 'fine-focus sealed tube'
_diffrn_radiation_type MoK\a
_diffrn_radiation_wavelength 0.71073
_diffrn_reflns_av_R_equivalents 0.0420
_diffrn_reflns_av_sigmaI/netI 0.0628
_diffrn_reflns_limit_h_max 18
_diffrn_reflns_limit_h_min -18
_diffrn_reflns_limit_k_max 9
_diffrn_reflns_limit_k_min -9
_diffrn_reflns_limit_l_max 8
_diffrn_reflns_limit_l_min -8
_diffrn_reflns_number 8242
_diffrn_reflns_theta_full 27.50
_diffrn_reflns_theta_max 27.50
_diffrn_reflns_theta_min 2.82
_diffrn_standards_decay_% 0
_exptl_absorpt_coefficient_mu 0.065
_exptl_absorpt_correction_T_max 0.9949
_exptl_absorpt_correction_T_min 0.9784
_exptl_absorpt_correction_type multi-scan
_exptl_absorpt_process_details 'SADABS (Sheldrick, 2002)'
_exptl_crystal_colour pale_yellow
_exptl_crystal_density_diffrn 1.147
_exptl_crystal_density_method 'not measured'
_exptl_crystal_description plate
_exptl_crystal_F_000 248
_exptl_crystal_size_max 0.34
_exptl_crystal_size_mid 0.26
_exptl_crystal_size_min 0.08
_refine_diff_density_max 0.143
_refine_diff_density_min -0.115
_refine_diff_density_rms 0.033
_refine_ls_extinction_method none
_refine_ls_goodness_of_fit_ref 1.028
_refine_ls_hydrogen_treatment refall
_refine_ls_matrix_type full
_refine_ls_number_parameters 114
_refine_ls_number_reflns 1539
_refine_ls_number_restraints 0
_refine_ls_restrained_S_all 1.028
_refine_ls_R_factor_all 0.0882
_refine_ls_R_factor_gt 0.0516
_refine_ls_shift/su_max 0.000
_refine_ls_shift/su_mean 0.000
_refine_ls_structure_factor_coef Fsqd
_refine_ls_weighting_details 'calc w=1/[\s^2^(Fo^2^)+(0.0353P)^2^+0.1595P] where P=(Fo^2^+2Fc^2^)/3'
_refine_ls_weighting_scheme calc
_refine_ls_wR_factor_gt 0.1240
_refine_ls_wR_factor_ref 0.1481
_reflns_number_gt 976
_reflns_number_total 1539
_reflns_threshold_expression >2sigma(I)
_cod_data_source_file b811220g.txt
_cod_data_source_block monort
_cod_depositor_comments
;
The following automatic conversions were performed:
'_exptl_absorpt_correction_type' value 'multi_scan' changed to
'multi-scan' according to
'/home/saulius/struct/CIF-dictionaries/cif_core.dic' dictionary named
'cif_core.dic' version 2.4.1 from 2010-06-29.

Automatic conversion script
Id: cif_fix_enum 1527 2010-12-29 10:47:43Z saulius 

The following automatic conversions were performed:

'_chemical_melting_point' value '196.2_C' was changed to '469.35' -
it was converted from degrees Celsius(C) to Kelvins(K).

Automatic conversion script
Id: cif_fix_values 1646 2011-03-28 12:23:43Z adriana 
;
_cod_original_sg_symbol_H-M P_1_21/c_1
_cod_database_code 7202378

loop_
_symmetry_equiv_pos_as_xyz
'x, y, z'
'-x, y+1/2, -z+1/2'
'-x, -y, -z'
'x, -y-1/2, z-1/2'

loop_
_atom_site_label
_atom_site_type_symbol
_atom_site_fract_x
_atom_site_fract_y
_atom_site_fract_z
_atom_site_U_iso_or_equiv
_atom_site_adp_type
_atom_site_occupancy
_atom_site_symmetry_multiplicity
_atom_site_calc_flag
_atom_site_refinement_flags
_atom_site_disorder_assembly
_atom_site_disorder_group
C1 C 0.77311(12) 0.4963(2) 0.4749(3) 0.0506(4) Uani 1 1 d . . .
C2 C 0.75200(15) 0.4192(2) 0.2715(3) 0.0627(5) Uani 1 1 d . . .
C3 C 0.66368(17) 0.4231(3) 0.1667(3) 0.0719(6) Uani 1 1 d . . .
C4 C 0.59494(16) 0.5065(3) 0.2594(3) 0.0700(6) Uani 1 1 d . . .
C5 C 0.61482(14) 0.5883(3) 0.4570(3) 0.0649(5) Uani 1 1 d . . .
C6 C 0.70237(13) 0.5841(2) 0.5618(3) 0.0567(5) Uani 1 1 d . . .
C7 C 0.86593(13) 0.4735(2) 0.5876(3) 0.0568(5) Uani 1 1 d . . .
C8 C 0.89581(13) 0.5210(2) 0.7891(3) 0.0556(5) Uani 1 1 d . . .
C9 C 0.98529(13) 0.4796(2) 0.8978(3) 0.0597(5) Uani 1 1 d . . .
H2 H 0.8033(14) 0.364(3) 0.208(3) 0.078(6) Uiso 1 1 d . . .
H3 H 0.6504(14) 0.371(3) 0.025(4) 0.088(7) Uiso 1 1 d . . .
H4 H 0.5305(17) 0.508(3) 0.191(3) 0.083(6) Uiso 1 1 d . . .
H5 H 0.5649(14) 0.646(3) 0.527(3) 0.080(6) Uiso 1 1 d . . .
H6 H 0.7153(12) 0.637(3) 0.706(3) 0.068(5) Uiso 1 1 d . . .
H7 H 0.9127(13) 0.409(3) 0.510(3) 0.073(6) Uiso 1 1 d . . .
H8 H 0.8517(13) 0.580(3) 0.864(3) 0.063(5) Uiso 1 1 d . . .
H9 H 1.0280(14) 0.410(3) 0.820(3) 0.080(6) Uiso 1 1 d . . .

loop_
_atom_site_aniso_label
_atom_site_aniso_U_11
_atom_site_aniso_U_22
_atom_site_aniso_U_33
_atom_site_aniso_U_23
_atom_site_aniso_U_13
_atom_site_aniso_U_12
C1 0.0634(11) 0.0379(8) 0.0504(9) 0.0031(7) 0.0059(7) -0.0058(7)
C2 0.0843(14) 0.0499(10) 0.0545(11) -0.0036(8) 0.0112(10) 0.0044(9)
C3 0.1021(18) 0.0616(12) 0.0488(11) -0.0049(9) -0.0044(11) -0.0061(11)
C4 0.0727(13) 0.0690(13) 0.0642(12) 0.0071(10) -0.0095(10) -0.0077(10)
C5 0.0653(13) 0.0645(12) 0.0648(12) -0.0010(9) 0.0076(10) 0.0004(9)
C6 0.0674(12) 0.0516(10) 0.0509(10) -0.0053(8) 0.0068(8) -0.0058(8)
C7 0.0626(11) 0.0480(10) 0.0606(11) 0.0005(8) 0.0109(9) -0.0025(8)
C8 0.0577(11) 0.0491(10) 0.0603(11) 0.0018(8) 0.0080(8) -0.0068(8)
C9 0.0584(11) 0.0539(10) 0.0669(11) 0.0023(10) 0.0073(9) -0.0048(8)

loop_
_atom_type_symbol
_atom_type_description
_atom_type_scat_dispersion_real
_atom_type_scat_dispersion_imag
_atom_type_scat_source
C C 0.0033 0.0016 'International Tables Vol C Tables 4.2.6.8 and 6.1.1.4'
H H 0.0000 0.0000 'International Tables Vol C Tables 4.2.6.8 and 6.1.1.4'

loop_
_geom_angle_atom_site_label_1
_geom_angle_atom_site_label_2
_geom_angle_atom_site_label_3
_geom_angle
_geom_angle_site_symmetry_1
_geom_angle_site_symmetry_3
_geom_angle_publ_flag
C6 C1 C2 117.25(17) . . ?
C6 C1 C7 123.75(16) . . ?
C2 C1 C7 118.94(17) . . ?
C3 C2 C1 121.2(2) . . ?
C3 C2 H2 122.2(11) . . ?
C1 C2 H2 116.6(11) . . ?
C4 C3 C2 120.0(2) . . ?
C4 C3 H3 119.7(12) . . ?
C2 C3 H3 120.2(12) . . ?
C3 C4 C5 119.7(2) . . ?
C3 C4 H4 122.0(12) . . ?
C5 C4 H4 118.3(13) . . ?
C6 C5 C4 120.4(2) . . ?
C6 C5 H5 119.4(12) . . ?
C4 C5 H5 120.1(12) . . ?
C5 C6 C1 121.29(17) . . ?
C5 C6 H6 119.9(10) . . ?
C1 C6 H6 118.7(10) . . ?
C8 C7 C1 127.35(18) . . ?
C8 C7 H7 114.9(10) . . ?
C1 C7 H7 117.6(10) . . ?
C7 C8 C9 124.73(19) . . ?
C7 C8 H8 115.3(11) . . ?
C9 C8 H8 119.9(11) . . ?
C9 C9 C8 125.3(2) 3_767 . ?
C9 C9 H9 116.5(12) 3_767 . ?
C8 C9 H9 118.2(12) . . ?

loop_
_geom_bond_atom_site_label_1
_geom_bond_atom_site_label_2
_geom_bond_distance
_geom_bond_site_symmetry_2
_geom_bond_publ_flag
C1 C6 1.385(2) . ?
C1 C2 1.396(2) . ?
C1 C7 1.458(2) . ?
C2 C3 1.373(3) . ?
C2 H2 0.98(2) . ?
C3 C4 1.364(3) . ?
C3 H3 0.97(2) . ?
C4 C5 1.377(3) . ?
C4 H4 0.98(2) . ?
C5 C6 1.363(3) . ?
C5 H5 0.99(2) . ?
C6 H6 0.984(19) . ?
C7 C8 1.331(2) . ?
C7 H7 1.01(2) . ?
C8 C9 1.430(3) . ?
C8 H8 0.948(19) . ?
C9 C9 1.334(4) 3_767 ?
C9 H9 0.98(2) . ?

loop_
_geom_torsion_atom_site_label_1
_geom_torsion_atom_site_label_2
_geom_torsion_atom_site_label_3
_geom_torsion_atom_site_label_4
_geom_torsion
_geom_torsion_site_symmetry_1
_geom_torsion_site_symmetry_2
_geom_torsion_site_symmetry_3
_geom_torsion_site_symmetry_4
_geom_torsion_publ_flag
C6 C1 C2 C3 -3.0(3) . . . . ?
C7 C1 C2 C3 174.25(17) . . . . ?
C1 C2 C3 C4 1.3(3) . . . . ?
C2 C3 C4 C5 0.8(3) . . . . ?
C3 C4 C5 C6 -1.0(3) . . . . ?
C4 C5 C6 C1 -0.9(3) . . . . ?
C2 C1 C6 C5 2.8(3) . . . . ?
C7 C1 C6 C5 -174.34(17) . . . . ?
C6 C1 C7 C8 4.4(3) . . . . ?
C2 C1 C7 C8 -172.70(17) . . . . ?
C1 C7 C8 C9 173.61(16) . . . . ?
C7 C8 C9 C9 -177.3(2) . . . 3_767 ?
